data_7032952
loop_
_publ_author_name
'Li, Han'
'Shi, Wei'
'Niu, Zheng'
'Zhou, Jing-Min'
'Xiong, Gang'
'Li, Lei-Lei'
'Cheng, Peng'

_publ_section_title
;
 Remarkable Ln(III)3Fe(III)2 clusters with magnetocaloric effect and slow
 magnetic relaxation.
;
_journal_issue 2
_journal_name_full 'Dalton transactions (Cambridge, England : 2003)'
_journal_page_first 468
_journal_page_last 471
_journal_paper_doi 10.1039/c4dt02871f
_journal_volume 44
_journal_year 2015
_chemical_formula_moiety 'C21 H46 Fe2 Gd3 N9 O26, 0.5(C H4 O)'
_chemical_formula_sum 'C21.5 H48 Fe2 Gd3 N9 O26.5'
_chemical_formula_weight 1440.14
_chemical_name_systematic
;
 ? 
;
_space_group_crystal_system monoclinic
_space_group_IT_number 15
_space_group_name_Hall '-C 2yc'
_space_group_name_H-M_alt 'C 1 2/c 1'
_symmetry_space_group_name_Hall '-C 2yc'
_symmetry_space_group_name_H-M 'C 1 2/c 1'
_atom_sites_solution_hydrogens mixed
_atom_sites_solution_primary direct
_atom_sites_solution_secondary difmap
_audit_creation_date 2014-10-24
_audit_creation_method
;
Olex2 1.2
(compiled 2014.09.19 svn.r3010 for OlexSys, GUI svn.r4874)
;
_cell_angle_alpha 90.00
_cell_angle_beta 104.809(4)
_cell_angle_gamma 90.00
_cell_formula_units_Z 8
_cell_length_a 37.7638(12)
_cell_length_b 10.7465(4)
_cell_length_c 21.2240(8)
_cell_measurement_reflns_used 5420
_cell_measurement_temperature 123(2)
_cell_measurement_theta_max 29.1681
_cell_measurement_theta_min 2.9331
_cell_volume 8327.2(5)
_computing_cell_refinement
;
CrysAlisPro, Agilent Technologies,
Version 1.171.35.21 (release 20-01-2012 CrysAlis171 .NET)
(compiled Jan 23 2012,18:06:46)
;
_computing_data_collection
;
CrysAlisPro, Agilent Technologies,
Version 1.171.35.21 (release 20-01-2012 CrysAlis171 .NET)
(compiled Jan 23 2012,18:06:46)
;
_computing_data_reduction
;
CrysAlisPro, Agilent Technologies,
Version 1.171.35.21 (release 20-01-2012 CrysAlis171 .NET)
(compiled Jan 23 2012,18:06:46)
;
_computing_molecular_graphics 'Olex2 (Dolomanov et al., 2009)'
_computing_publication_material 'Olex2 (Dolomanov et al., 2009)'
_computing_structure_refinement 'XL (Sheldrick, 2008)'
_computing_structure_solution 'XS (Sheldrick, 2008)'
_diffrn_ambient_temperature 123(2)
_diffrn_detector_area_resol_mean 16.2116
_diffrn_measured_fraction_theta_full 0.998
_diffrn_measured_fraction_theta_max 0.998
_diffrn_measurement_details
;
  1 omega    0.00   79.00   1.0000   90.0000
omega____ theta____ kappa____ phi______ frames
    -       18.1935   19.0000   90.0000 79

  2 omega   52.00   88.00   1.0000   90.0000
omega____ theta____ kappa____ phi______ frames
    -       18.1935  178.0000  -90.0000 36

  3 omega  -47.00   27.00   1.0000   90.0000
omega____ theta____ kappa____ phi______ frames
    -       18.1935  -19.0000  -90.0000 74

  4 omega  -82.00  -41.00   1.0000   90.0000
omega____ theta____ kappa____ phi______ frames
    -      -18.6622 -178.0000    0.0000 41
;
_diffrn_measurement_device_type 'SuperNova, Single source at offset), Eos'
_diffrn_measurement_method '\w scans'
_diffrn_orient_matrix_UB_11 0.0139105000
_diffrn_orient_matrix_UB_12 0.0344699000
_diffrn_orient_matrix_UB_13 -0.0089804000
_diffrn_orient_matrix_UB_21 -0.0042844000
_diffrn_orient_matrix_UB_22 -0.0299633000
_diffrn_orient_matrix_UB_23 -0.0308320000
_diffrn_orient_matrix_UB_31 -0.0128506000
_diffrn_orient_matrix_UB_32 0.0476527000
_diffrn_orient_matrix_UB_33 -0.0128847000
_diffrn_radiation_monochromator mirror
_diffrn_radiation_type MoK\a
_diffrn_radiation_wavelength 0.71073
_diffrn_reflns_av_R_equivalents 0.0413
_diffrn_reflns_av_unetI/netI 0.0649
_diffrn_reflns_limit_h_max 42
_diffrn_reflns_limit_h_min -44
_diffrn_reflns_limit_k_max 12
_diffrn_reflns_limit_k_min -12
_diffrn_reflns_limit_l_max 25
_diffrn_reflns_limit_l_min -25
_diffrn_reflns_number 16083
_diffrn_reflns_theta_full 25.01
_diffrn_reflns_theta_max 25.01
_diffrn_reflns_theta_min 2.94
_diffrn_source 'SuperNova (Mo) X-ray Source'
_exptl_absorpt_coefficient_mu 5.495
_exptl_absorpt_correction_T_max 1.00000
_exptl_absorpt_correction_T_min 0.80413
_exptl_absorpt_correction_type multi-scan
_exptl_absorpt_process_details
;
CrysAlisPro, Agilent Technologies,
Version 1.171.35.21 (release 20-01-2012 CrysAlis171 .NET)
(compiled Jan 23 2012,18:06:46)
Empirical absorption correction using spherical harmonics,
 implemented in SCALE3 ABSPACK scaling algorithm.
;
_exptl_crystal_colour yellow
_exptl_crystal_density_diffrn 2.297
_exptl_crystal_density_method 'not measured'
_exptl_crystal_description plate
_exptl_crystal_F_000 5568
_exptl_crystal_size_max 0.4
_exptl_crystal_size_mid 0.2
_exptl_crystal_size_min 0.07
_refine_diff_density_max 1.440
_refine_diff_density_min -1.099
_refine_diff_density_rms 0.167
_refine_ls_extinction_method none
_refine_ls_goodness_of_fit_ref 1.033
_refine_ls_hydrogen_treatment mixed
_refine_ls_matrix_type full
_refine_ls_number_parameters 631
_refine_ls_number_reflns 7331
_refine_ls_number_restraints 64
_refine_ls_restrained_S_all 1.030
_refine_ls_R_factor_all 0.0569
_refine_ls_R_factor_gt 0.0374
_refine_ls_shift/su_max 0.004
_refine_ls_shift/su_mean 0.000
_refine_ls_structure_factor_coef Fsqd
_refine_ls_weighting_details 'calc w=1/[\s^2^(Fo^2^)+(0.0243P)^2^+0.0000P] where P=(Fo^2^+2Fc^2^)/3'
_refine_ls_weighting_scheme calc
_refine_ls_wR_factor_gt 0.0688
_refine_ls_wR_factor_ref 0.0772
_reflns_number_gt 5717
_reflns_number_total 7331
_reflns_threshold_expression >2sigma(I)
_cod_data_source_file c4dt02871f2.cif
_cod_data_source_block Gd3Fe2
_cod_depositor_comments 'Adding full bibliography for 7032951--7032952.cif.'
_cod_original_formula_sum 'C21.50 H48 Fe2 Gd3 N9 O26.50'
_cod_database_code 7032952
_reflns_odcompleteness_completeness 99.73
_reflns_odcompleteness_iscentric 1
_reflns_odcompleteness_theta 26.32
_olex2_computing_structure_refinement_long 'ShelXL (Sheldrick, 2008)'
_olex2_submission_special_instructions 'No special instructions were received'

loop_
_space_group_symop_id
_space_group_symop_operation_xyz
1 'x, y, z'
2 '-x, y, -z+1/2'
3 'x+1/2, y+1/2, z'
4 '-x+1/2, y+1/2, -z+1/2'
5 '-x, -y, -z'
6 'x, -y, z-1/2'
7 '-x+1/2, -y+1/2, -z'
8 'x+1/2, -y+1/2, z-1/2'

loop_
_atom_site_label
_atom_site_type_symbol
_atom_site_fract_x
_atom_site_fract_y
_atom_site_fract_z
_atom_site_U_iso_or_equiv
_atom_site_adp_type
_atom_site_occupancy
_atom_site_calc_flag
_atom_site_disorder_assembly
_atom_site_disorder_group
_atom_site_refinement_flags_posn
_atom_site_refinement_flags_adp
Gd1 Gd 0.657272(8) 0.52193(3) 0.415722(16) 0.01898(10) Uani 1 d A . . .
Gd2 Gd 0.633122(9) 0.23906(3) 0.591203(17) 0.02349(10) Uani 1 d A . D .
Gd3 Gd 0.601329(8) 0.54711(3) 0.528646(17) 0.02318(10) Uani 1 d A . . .
Fe4 Fe 0.68863(2) 0.45961(9) 0.56859(4) 0.0189(2) Uani 1 d . . . .
Fe5 Fe 0.60466(2) 0.30027(9) 0.43605(4) 0.0186(2) Uani 1 d A . . .
O9 O 0.64330(10) 0.3946(4) 0.5020(2) 0.0183(10) Uani 1 d A . . .
O12 O 0.63372(12) 0.7368(4) 0.3858(2) 0.0287(12) Uani 1 d . . . .
O13 O 0.69705(11) 0.4576(5) 0.3443(2) 0.0257(12) Uani 1 d . . . .
O5 O 0.65699(10) 0.6254(4) 0.5172(2) 0.0188(10) Uani 1 d A . . .
O15 O 0.70492(11) 0.6483(5) 0.3799(2) 0.0288(12) Uani 1 d . . . .
C8 C 0.56069(15) 0.5211(7) 0.3657(3) 0.0278(18) Uani 1 d . . . .
H8AA H 0.5656 0.4997 0.3244 0.033 Uiso 0.542(5) calc A 1 R .
H8AB H 0.5536 0.6080 0.3642 0.033 Uiso 0.542(5) calc A 1 R .
H8BC H 0.5675 0.5669 0.3312 0.033 Uiso 0.458(5) calc A 2 R .
H8BD H 0.5437 0.5725 0.3817 0.033 Uiso 0.458(5) calc A 2 R .
O10 O 0.62657(11) 0.6081(4) 0.3054(2) 0.0245(11) Uani 1 d . . . .
O6 O 0.70991(10) 0.4702(4) 0.4931(2) 0.0232(11) Uani 1 d A . . .
N5 N 0.62198(15) 0.7155(6) 0.3261(3) 0.0283(14) Uani 1 d A . . .
O14 O 0.73454(12) 0.5790(5) 0.3111(2) 0.0373(14) Uani 1 d . . . .
O8 O 0.64482(10) 0.4630(4) 0.6175(2) 0.0203(11) Uani 1 d A . . .
O16 O 0.66468(12) 0.0346(4) 0.6110(2) 0.0327(13) Uani 1 d A . . .
N2 N 0.54375(13) 0.3089(5) 0.3905(3) 0.0218(13) Uani 1 d . . . .
C13 C 0.74198(15) 0.6027(7) 0.6830(3) 0.0266(17) Uani 1 d . . . .
H13A H 0.7398 0.5469 0.7177 0.032 Uiso 1 calc A . R .
H13B H 0.7510 0.6820 0.7024 0.032 Uiso 1 calc . . R .
O18 O 0.65864(12) 0.1308(5) 0.6968(2) 0.0354(13) Uani 1 d A . . .
O1 O 0.59265(10) 0.5017(4) 0.4173(2) 0.0205(11) Uani 1 d A . . .
O11 O 0.60557(15) 0.7958(5) 0.2880(2) 0.0460(15) Uani 1 d . . . .
O26 O 0.58628(12) 0.7619(5) 0.4829(3) 0.0415(15) Uani 1 d A . . .
O21 O 0.56377(12) 0.5149(6) 0.6125(3) 0.0397(14) Uani 1 d A . . .
N3 N 0.75307(13) 0.4367(5) 0.6133(3) 0.0232(14) Uani 1 d A . . .
C15 C 0.72807(16) 0.2332(7) 0.6282(4) 0.0309(19) Uani 1 d . . . .
H15A H 0.7333 0.1947 0.5902 0.037 Uiso 1 calc A . R .
H15B H 0.7276 0.1686 0.6599 0.037 Uiso 1 calc . . R .
O23 O 0.59151(13) 0.6935(6) 0.6178(3) 0.0465(15) Uani 1 d A . . .
O2 O 0.63349(10) 0.3358(4) 0.3731(2) 0.0238(11) Uani 1 d . . . .
O24 O 0.53963(11) 0.6529(5) 0.4890(2) 0.0335(13) Uani 1 d A . . .
C19 C 0.65993(16) 0.5125(7) 0.6816(3) 0.0234(17) Uani 1 d . . . .
H19A H 0.6781 0.4557 0.7066 0.028 Uiso 1 calc A . R .
H19B H 0.6407 0.5225 0.7040 0.028 Uiso 1 calc . . R .
O3 O 0.62207(11) 0.1534(4) 0.4896(2) 0.0255(11) Uani 1 d A . . .
O17 O 0.67923(14) -0.0594(5) 0.7054(3) 0.0453(15) Uani 1 d . . . .
N7 N 0.66827(16) 0.0320(7) 0.6726(3) 0.0380(17) Uani 1 d A . . .
O4 O 0.58053(10) 0.3410(4) 0.5178(2) 0.0258(12) Uani 1 d A . . .
C14 C 0.76889(16) 0.5494(7) 0.6487(3) 0.0293(18) Uani 1 d A . . .
H14A H 0.7741 0.6101 0.6185 0.035 Uiso 1 calc . . R .
H14B H 0.7916 0.5290 0.6803 0.035 Uiso 1 calc . . R .
O20 O 0.59520(12) 0.2970(5) 0.6630(2) 0.0395(14) Uani 1 d A . . .
H20A H 0.6061 0.2775 0.7021 0.059 Uiso 1 d . . GR .
H20B H 0.5747 0.2584 0.6517 0.059 Uiso 1 d . . GR .
N9 N 0.55217(17) 0.7572(7) 0.4773(4) 0.048(2) Uani 1 d A . . .
O22 O 0.5566(9) 0.6305(18) 0.6877(12) 0.043(5) Uani 0.542(5) d A 1 . U
O7 O 0.69346(10) 0.2948(4) 0.6102(2) 0.0264(12) Uani 1 d A . . .
N8 N 0.57066(16) 0.6200(8) 0.6391(3) 0.045(2) Uani 1 d A . . .
N4 N 0.70495(13) 0.6210(5) 0.6366(3) 0.0249(14) Uani 1 d A . . .
C12 C 0.76835(16) 0.4145(7) 0.5567(3) 0.0303(19) Uani 1 d . . . .
H12A H 0.7661 0.3272 0.5448 0.036 Uiso 1 calc A . R .
H12B H 0.7941 0.4363 0.5678 0.036 Uiso 1 calc . . R .
C16 C 0.75709(16) 0.3270(7) 0.6568(3) 0.0268(17) Uani 1 d A . . .
H16A H 0.7548 0.3525 0.6994 0.032 Uiso 1 calc . . R .
H16B H 0.7811 0.2902 0.6620 0.032 Uiso 1 calc . . R .
C11 C 0.74778(15) 0.4925(7) 0.5008(3) 0.0250(17) Uani 1 d A . . .
H11A H 0.7533 0.5799 0.5097 0.030 Uiso 1 calc . . R .
H11B H 0.7547 0.4701 0.4613 0.030 Uiso 1 calc . . R .
C20 C 0.67726(16) 0.6360(7) 0.6758(3) 0.0275(18) Uani 1 d A . . .
H20C H 0.6891 0.6676 0.7188 0.033 Uiso 1 calc . . R .
H20D H 0.6586 0.6953 0.6546 0.033 Uiso 1 calc . . R .
C18 C 0.70564(16) 0.7318(7) 0.5946(3) 0.0269(18) Uani 1 d . . . .
H18A H 0.7258 0.7239 0.5741 0.032 Uiso 1 calc A . R .
H18B H 0.7097 0.8062 0.6213 0.032 Uiso 1 calc . . R .
C17 C 0.66963(16) 0.7442(6) 0.5420(3) 0.0224(16) Uani 1 d A . . .
H17A H 0.6514 0.7836 0.5603 0.027 Uiso 1 calc . . R .
H17B H 0.6733 0.7963 0.5069 0.027 Uiso 1 calc . . R .
O25' O 0.5300(8) 0.837(2) 0.4473(12) 0.044(6) Uani 0.458(5) d A 2 . .
C1 C 0.6403(3) 0.2493(12) 0.3290(6) 0.018(3) Uani 0.542(5) d A 1 . U
H1A H 0.6610 0.1978 0.3498 0.022 Uiso 0.542(5) calc A 1 R .
H1B H 0.6460 0.2918 0.2925 0.022 Uiso 0.542(5) calc A 1 R .
C10' C 0.5445(3) 0.2841(15) 0.5016(8) 0.017(3) Uani 0.458(5) d A 2 . .
H10A H 0.5323 0.2984 0.5360 0.020 Uiso 0.458(5) calc A 2 R .
H10B H 0.5464 0.1951 0.4956 0.020 Uiso 0.458(5) calc A 2 R .
N1 N 0.59226(12) 0.1291(5) 0.3612(3) 0.0223(14) Uani 1 d . . . .
O25 O 0.5348(8) 0.8573(19) 0.4761(11) 0.062(8) Uani 0.542(5) d A 1 . .
O27 O 0.5255(3) 0.1226(14) 0.6539(8) 0.077(5) Uani 0.50 d B 1 . .
H27 H 0.5124 0.1311 0.6168 0.115 Uiso 0.50 calc B 1 GR .
C22 C 0.5152(5) 0.210(2) 0.6958(14) 0.123(12) Uani 0.50 d B 1 . .
H22A H 0.5226 0.2916 0.6864 0.184 Uiso 0.50 calc B 1 GR .
H22B H 0.5268 0.1889 0.7403 0.184 Uiso 0.50 calc B 1 GR .
H22C H 0.4890 0.2080 0.6892 0.184 Uiso 0.50 calc B 1 GR .
C7 C 0.5308(2) 0.4421(10) 0.3769(6) 0.024(2) Uani 0.542(5) d A 1 . .
H7A H 0.5102 0.4445 0.3388 0.028 Uiso 0.542(5) calc A 1 R .
H7B H 0.5227 0.4742 0.4136 0.028 Uiso 0.542(5) calc A 1 R .
C9 C 0.5286(3) 0.2628(12) 0.4439(5) 0.027(3) Uani 0.542(5) d A 1 . U
H9A H 0.5345 0.1751 0.4501 0.032 Uiso 0.542(5) calc A 1 R .
H9B H 0.5022 0.2694 0.4298 0.032 Uiso 0.542(5) calc A 1 R .
C9' C 0.5231(3) 0.3456(16) 0.4381(6) 0.027(3) Uani 0.458(5) d A 2 . .
H9'A H 0.4981 0.3149 0.4251 0.032 Uiso 0.458(5) calc A 2 R .
H9'B H 0.5227 0.4353 0.4427 0.032 Uiso 0.458(5) calc A 2 R .
C7' C 0.5418(3) 0.4066(11) 0.3381(5) 0.024(2) Uani 0.458(5) d A 2 . .
H7'A H 0.5530 0.3742 0.3051 0.028 Uiso 0.458(5) calc A 2 R .
H7'B H 0.5163 0.4252 0.3174 0.028 Uiso 0.458(5) calc A 2 R .
C2 C 0.6065(3) 0.1691(15) 0.3051(5) 0.029(3) Uani 0.542(5) d A 1 . .
H2A H 0.5878 0.2157 0.2743 0.034 Uiso 0.542(5) calc A 1 R .
H2B H 0.6127 0.0964 0.2829 0.034 Uiso 0.542(5) calc A 1 R .
C2' C 0.6213(3) 0.1283(16) 0.3250(8) 0.029(3) Uani 0.458(5) d A 2 . .
H2'A H 0.6126 0.0881 0.2830 0.034 Uiso 0.458(5) calc A 2 R .
H2'B H 0.6430 0.0852 0.3497 0.034 Uiso 0.458(5) calc A 2 R .
O19 O 0.5856(6) 0.0928(14) 0.6003(10) 0.030(3) Uani 0.542(5) d A 1 D .
H19 H 0.5677(16) 0.128(2) 0.611(6) 0.045 Uiso 0.542(5) d A 1 DR .
C21' C 0.5644(6) 0.010(2) 0.6278(11) 0.065(4) Uani 0.458(5) d A 2 D .
H21A H 0.5748 0.0361 0.6720 0.098 Uiso 0.458(5) calc A 2 GR .
H21B H 0.5618 -0.0786 0.6263 0.098 Uiso 0.458(5) calc A 2 GR .
H21C H 0.5408 0.0483 0.6119 0.098 Uiso 0.458(5) calc A 2 GR .
C5 C 0.6119(4) 0.0246(13) 0.3991(8) 0.036(4) Uani 0.542(5) d A 1 . U
H5A H 0.6368 0.0231 0.3944 0.043 Uiso 0.542(5) calc A 1 R .
H5B H 0.6001 -0.0525 0.3812 0.043 Uiso 0.542(5) calc A 1 R .
C6 C 0.6131(5) 0.0300(11) 0.4692(8) 0.031(4) Uani 0.542(5) d A 1 . .
H6A H 0.5896 0.0073 0.4761 0.037 Uiso 0.542(5) calc A 1 R .
H6B H 0.6315 -0.0270 0.4937 0.037 Uiso 0.542(5) calc A 1 R .
C5' C 0.5956(5) 0.0154(14) 0.4014(10) 0.036(4) Uani 0.458(5) d A 2 . .
H5'A H 0.6010 -0.0559 0.3775 0.043 Uiso 0.458(5) calc A 2 R .
H5'B H 0.5729 -0.0005 0.4135 0.043 Uiso 0.458(5) calc A 2 R .
C6' C 0.6258(5) 0.0380(13) 0.4602(10) 0.031(4) Uani 0.458(5) d A 2 . .
H6'A H 0.6263 -0.0282 0.4914 0.037 Uiso 0.458(5) calc A 2 R .
H6'B H 0.6490 0.0365 0.4483 0.037 Uiso 0.458(5) calc A 2 R .
C3' C 0.5549(3) 0.1400(17) 0.3163(6) 0.020(4) Uani 0.458(5) d A 2 . .
H3'A H 0.5460 0.0586 0.3000 0.025 Uiso 0.458(5) calc A 2 R .
H3'B H 0.5556 0.1926 0.2795 0.025 Uiso 0.458(5) calc A 2 R .
C3 C 0.5519(2) 0.1075(12) 0.3405(8) 0.025(4) Uani 0.542(5) d A 1 . U
H3A H 0.5445 0.0573 0.3729 0.030 Uiso 0.542(5) calc A 1 R .
H3B H 0.5456 0.0627 0.2995 0.030 Uiso 0.542(5) calc A 1 R .
N6 N 0.71250(14) 0.5623(6) 0.3444(3) 0.0255(14) Uani 1 d A . . .
C21 C 0.5833(5) -0.0431(15) 0.6063(10) 0.065(4) Uani 0.542(5) d A 1 D .
H21D H 0.5989 -0.0823 0.5830 0.098 Uiso 0.542(5) calc A 1 GR .
H21E H 0.5584 -0.0695 0.5883 0.098 Uiso 0.542(5) calc A 1 GR .
H21F H 0.5909 -0.0662 0.6514 0.098 Uiso 0.542(5) calc A 1 GR .
O19' O 0.5880(7) 0.0478(17) 0.5879(12) 0.030(3) Uani 0.458(5) d A 2 D .
H19' H 0.581(3) 0.012(8) 0.551(2) 0.045 Uiso 0.458(5) d A 2 DR .
C4' C 0.5300(4) 0.1963(12) 0.3541(7) 0.026(3) Uani 0.458(5) d A 2 . .
H4'A H 0.5066 0.2152 0.3239 0.031 Uiso 0.458(5) calc A 2 R .
H4'B H 0.5255 0.1344 0.3845 0.031 Uiso 0.458(5) calc A 2 R .
C4 C 0.5318(4) 0.2307(11) 0.3328(5) 0.026(3) Uani 0.542(5) d A 1 . U
H4A H 0.5361 0.2743 0.2954 0.031 Uiso 0.542(5) calc A 1 R .
H4B H 0.5057 0.2155 0.3246 0.031 Uiso 0.542(5) calc A 1 R .
C1' C 0.6294(5) 0.2647(14) 0.3168(6) 0.018(3) Uani 0.458(5) d A 2 . .
H1'A H 0.6516 0.2709 0.3022 0.022 Uiso 0.458(5) calc A 2 R .
H1'B H 0.6096 0.2997 0.2829 0.022 Uiso 0.458(5) calc A 2 R .
C10 C 0.5415(2) 0.3277(14) 0.5102(6) 0.017(3) Uani 0.542(5) d A 1 . U
H10C H 0.5298 0.4081 0.5099 0.020 Uiso 0.542(5) calc A 1 R .
H10D H 0.5364 0.2771 0.5448 0.020 Uiso 0.542(5) calc A 1 R .
O22' O 0.5579(11) 0.679(2) 0.6806(14) 0.043(5) Uani 0.458(5) d A 2 . .

loop_
_atom_site_aniso_label
_atom_site_aniso_U_11
_atom_site_aniso_U_22
_atom_site_aniso_U_33
_atom_site_aniso_U_23
_atom_site_aniso_U_13
_atom_site_aniso_U_12
Gd1 0.01564(16) 0.0283(2) 0.01342(18) -0.00020(15) 0.00441(13) -0.00071(15)
Gd2 0.02095(17) 0.0337(2) 0.01431(19) 0.00343(16) 0.00179(14) 0.00090(16)
Gd3 0.01820(17) 0.0345(2) 0.0176(2) 0.00031(16) 0.00608(14) 0.00350(16)
Fe4 0.0146(4) 0.0285(6) 0.0133(5) -0.0006(4) 0.0028(4) 0.0026(4)
Fe5 0.0144(4) 0.0284(6) 0.0126(5) 0.0025(4) 0.0030(4) 0.0010(4)
O9 0.015(2) 0.026(3) 0.015(3) 0.000(2) 0.0047(18) 0.004(2)
O12 0.043(3) 0.032(3) 0.012(3) 0.000(2) 0.009(2) 0.001(2)
O13 0.015(2) 0.038(3) 0.024(3) -0.001(2) 0.006(2) -0.006(2)
O5 0.018(2) 0.023(3) 0.015(3) -0.004(2) 0.0046(18) 0.000(2)
O15 0.026(2) 0.037(3) 0.024(3) -0.002(3) 0.008(2) -0.006(2)
C8 0.015(3) 0.037(5) 0.032(5) 0.014(4) 0.006(3) -0.002(3)
O10 0.029(2) 0.028(3) 0.018(3) -0.003(2) 0.009(2) -0.002(2)
O6 0.019(2) 0.036(3) 0.016(3) 0.002(2) 0.0058(19) 0.005(2)
N5 0.037(3) 0.025(4) 0.025(4) -0.002(3) 0.012(3) 0.003(3)
O14 0.029(3) 0.061(4) 0.027(3) -0.006(3) 0.016(2) -0.012(3)
O8 0.021(2) 0.028(3) 0.009(2) -0.001(2) -0.0013(18) 0.002(2)
O16 0.045(3) 0.034(3) 0.015(3) 0.004(2) -0.001(2) -0.004(2)
N2 0.019(3) 0.026(4) 0.019(3) 0.005(3) 0.003(2) 0.003(3)
C13 0.025(4) 0.026(4) 0.023(4) 0.003(3) -0.004(3) -0.003(3)
O18 0.041(3) 0.043(4) 0.021(3) 0.003(3) 0.006(2) 0.012(3)
O1 0.015(2) 0.033(3) 0.012(2) 0.005(2) 0.0022(18) 0.007(2)
O11 0.080(4) 0.031(3) 0.022(3) 0.007(3) 0.006(3) 0.017(3)
O26 0.025(3) 0.037(4) 0.069(4) 0.012(3) 0.023(3) 0.006(2)
O21 0.028(3) 0.063(4) 0.029(3) 0.000(3) 0.010(2) 0.007(3)
N3 0.018(3) 0.033(4) 0.017(3) -0.004(3) 0.001(2) 0.002(3)
C15 0.026(4) 0.036(5) 0.029(5) 0.000(4) 0.005(3) 0.009(4)
O23 0.035(3) 0.066(4) 0.038(4) -0.012(3) 0.006(3) 0.014(3)
O2 0.023(2) 0.034(3) 0.015(3) -0.005(2) 0.0063(19) 0.000(2)
O24 0.023(2) 0.043(4) 0.039(3) -0.003(3) 0.016(2) 0.003(3)
C19 0.022(3) 0.035(5) 0.014(4) 0.001(3) 0.006(3) 0.001(3)
O3 0.029(2) 0.029(3) 0.016(3) -0.003(2) 0.000(2) 0.001(2)
O17 0.063(4) 0.036(4) 0.031(3) 0.011(3) 0.002(3) 0.012(3)
N7 0.036(4) 0.043(5) 0.029(4) 0.003(4) -0.003(3) 0.004(3)
O4 0.020(2) 0.039(3) 0.020(3) 0.008(2) 0.0078(19) -0.003(2)
C14 0.019(3) 0.041(5) 0.024(4) -0.001(4) -0.002(3) 0.002(3)
O20 0.030(3) 0.068(4) 0.020(3) 0.014(3) 0.007(2) -0.001(3)
N9 0.027(4) 0.041(5) 0.082(6) 0.005(4) 0.026(4) 0.007(4)
O22 0.031(3) 0.075(15) 0.025(5) -0.014(9) 0.012(4) 0.008(11)
O7 0.018(2) 0.038(3) 0.021(3) 0.002(2) 0.0016(19) 0.005(2)
N8 0.022(3) 0.090(7) 0.019(4) -0.001(4) 0.000(3) 0.014(4)
N4 0.019(3) 0.036(4) 0.020(3) -0.003(3) 0.004(2) -0.001(3)
C12 0.021(3) 0.046(5) 0.023(4) 0.001(4) 0.005(3) 0.016(4)
C16 0.021(3) 0.033(5) 0.027(4) 0.001(4) 0.005(3) 0.006(3)
C11 0.014(3) 0.043(5) 0.020(4) -0.005(3) 0.007(3) 0.002(3)
C20 0.021(3) 0.046(5) 0.016(4) -0.003(4) 0.007(3) 0.005(3)
C18 0.022(3) 0.037(5) 0.020(4) -0.003(4) 0.004(3) -0.002(3)
C17 0.025(3) 0.025(4) 0.020(4) -0.002(3) 0.010(3) 0.001(3)
O25' 0.021(8) 0.038(12) 0.070(17) 0.005(10) 0.008(10) 0.020(9)
C1 0.016(5) 0.021(4) 0.019(4) 0.000(3) 0.006(4) 0.009(4)
C10' 0.015(3) 0.013(8) 0.024(5) 0.002(5) 0.008(3) 0.010(4)
N1 0.015(3) 0.031(4) 0.018(3) -0.006(3) -0.001(2) -0.007(3)
O25 0.040(11) 0.041(11) 0.11(2) 0.010(12) 0.028(13) 0.018(9)
O27 0.041(7) 0.073(11) 0.126(14) 0.044(10) 0.040(8) 0.019(7)
C22 0.042(12) 0.11(2) 0.22(4) 0.05(2) 0.049(16) 0.032(14)
C7 0.012(5) 0.042(7) 0.016(6) 0.003(5) 0.003(4) 0.004(5)
C9 0.012(4) 0.039(7) 0.031(5) -0.001(6) 0.007(4) 0.009(5)
C9' 0.012(4) 0.039(7) 0.031(5) -0.001(6) 0.007(4) 0.009(5)
C7' 0.012(5) 0.042(7) 0.016(6) 0.003(5) 0.003(4) 0.004(5)
C2 0.016(7) 0.052(10) 0.016(7) -0.004(6) 0.001(6) 0.005(6)
C2' 0.016(7) 0.052(10) 0.016(7) -0.004(6) 0.001(6) 0.005(6)
O19 0.039(4) 0.016(10) 0.036(9) -0.003(7) 0.012(5) -0.001(8)
C21' 0.096(14) 0.038(11) 0.067(12) 0.006(8) 0.030(9) -0.007(9)
C5 0.041(9) 0.031(5) 0.030(5) -0.002(4) -0.003(7) 0.015(6)
C6 0.041(12) 0.035(6) 0.019(7) 0.003(5) 0.012(7) -0.027(6)
C5' 0.041(9) 0.031(5) 0.030(5) -0.002(4) -0.003(7) 0.015(6)
C6' 0.041(12) 0.035(6) 0.019(7) 0.003(5) 0.012(7) -0.027(6)
C3' 0.015(8) 0.029(11) 0.014(9) 0.004(8) -0.002(7) -0.006(7)
C3 0.024(5) 0.025(6) 0.024(6) 0.000(4) 0.005(4) -0.002(4)
N6 0.020(3) 0.039(4) 0.017(3) -0.001(3) 0.004(3) -0.004(3)
C21 0.096(14) 0.038(11) 0.067(12) 0.006(8) 0.030(9) -0.007(9)
O19' 0.039(4) 0.016(10) 0.036(9) -0.003(7) 0.012(5) -0.001(8)
C4' 0.022(3) 0.035(5) 0.019(5) 0.001(4) 0.004(4) 0.003(4)
C4 0.022(3) 0.035(5) 0.019(5) 0.001(4) 0.004(4) 0.003(4)
C1' 0.016(5) 0.021(4) 0.019(4) 0.000(3) 0.006(4) 0.009(4)
C10 0.015(3) 0.013(8) 0.024(5) 0.002(5) 0.008(3) 0.010(4)
O22' 0.031(3) 0.075(15) 0.025(5) -0.014(9) 0.012(4) 0.008(11)

loop_
_atom_type_symbol
_atom_type_description
_atom_type_scat_dispersion_real
_atom_type_scat_dispersion_imag
_atom_type_scat_source
C C 0.0033 0.0016 'International Tables Vol C Tables 4.2.6.8 and 6.1.1.4'
H H 0.0000 0.0000 'International Tables Vol C Tables 4.2.6.8 and 6.1.1.4'
Fe Fe 0.3463 0.8444 'International Tables Vol C Tables 4.2.6.8 and 6.1.1.4'
Gd Gd -0.1653 3.9035 'International Tables Vol C Tables 4.2.6.8 and 6.1.1.4'
N N 0.0061 0.0033 'International Tables Vol C Tables 4.2.6.8 and 6.1.1.4'
O O 0.0106 0.0060 'International Tables Vol C Tables 4.2.6.8 and 6.1.1.4'

loop_
_geom_angle_atom_site_label_1
_geom_angle_atom_site_label_2
_geom_angle_atom_site_label_3
_geom_angle
O9 Gd1 Fe5 39.06(9)
O9 Gd1 O12 125.16(14)
O9 Gd1 O13 125.37(15)
O9 Gd1 O15 146.41(13)
O9 Gd1 O10 140.11(13)
O9 Gd1 N5 137.71(14)
O9 Gd1 O1 62.35(13)
O9 Gd1 N6 142.51(15)
O12 Gd1 Fe5 121.96(10)
O12 Gd1 O15 70.17(15)
O12 Gd1 O10 51.09(15)
O12 Gd1 N5 25.42(15)
O12 Gd1 N6 89.20(16)
O13 Gd1 Fe5 111.55(11)
O13 Gd1 O12 109.47(15)
O13 Gd1 O15 51.53(15)
O13 Gd1 O10 75.01(14)
O13 Gd1 N5 92.73(16)
O13 Gd1 N6 25.72(15)
O5 Gd1 Fe5 94.46(10)
O5 Gd1 O9 62.74(14)
O5 Gd1 O12 73.71(15)
O5 Gd1 O13 143.91(13)
O5 Gd1 O15 100.72(15)
O5 Gd1 O10 123.57(15)
O5 Gd1 N5 98.48(16)
O5 Gd1 O1 78.38(13)
O5 Gd1 N6 124.09(15)
O15 Gd1 Fe5 163.08(12)
O15 Gd1 N5 70.13(15)
O15 Gd1 N6 25.85(15)
O10 Gd1 Fe5 104.23(10)
O10 Gd1 O15 73.45(14)
O10 Gd1 N5 25.67(14)
O10 Gd1 N6 71.40(14)
O6 Gd1 Fe5 100.20(11)
O6 Gd1 O9 69.11(14)
O6 Gd1 O12 126.26(16)
O6 Gd1 O13 79.72(14)
O6 Gd1 O5 71.10(14)
O6 Gd1 O15 77.99(15)
O6 Gd1 O10 149.82(14)
O6 Gd1 N5 144.03(16)
O6 Gd1 O1 130.44(14)
O6 Gd1 N6 78.66(15)
N5 Gd1 Fe5 115.14(11)
N5 Gd1 N6 79.76(16)
O1 Gd1 Fe5 43.95(10)
O1 Gd1 O12 78.16(15)
O1 Gd1 O13 137.69(14)
O1 Gd1 O15 147.03(15)
O1 Gd1 O10 79.74(14)
O1 Gd1 N5 77.36(15)
O1 Gd1 N6 150.17(14)
O2 Gd1 Fe5 37.47(11)
O2 Gd1 O9 70.62(15)
O2 Gd1 O12 129.14(15)
O2 Gd1 O13 75.69(15)
O2 Gd1 O5 131.51(15)
O2 Gd1 O15 126.25(15)
O2 Gd1 O10 85.00(15)
O2 Gd1 O6 104.59(15)
O2 Gd1 N5 107.48(16)
O2 Gd1 O1 68.71(15)
O2 Gd1 N6 100.76(16)
N6 Gd1 Fe5 137.25(13)
O9 Gd2 Fe5 38.21(9)
O9 Gd2 N7 141.56(15)
O9 Gd2 O19' 133.1(6)
O8 Gd2 Fe5 91.46(10)
O8 Gd2 O9 59.71(13)
O8 Gd2 O18 104.15(16)
O8 Gd2 N7 125.26(16)
O8 Gd2 O19' 146.2(4)
O16 Gd2 Fe5 111.71(11)
O16 Gd2 O9 122.20(14)
O16 Gd2 O8 140.24(13)
O16 Gd2 O18 51.36(16)
O16 Gd2 N7 25.79(16)
O16 Gd2 O19' 66.2(5)
O18 Gd2 Fe5 162.84(13)
O18 Gd2 O9 148.43(14)
O18 Gd2 N7 25.67(16)
O18 Gd2 O19' 76.1(6)
O3 Gd2 Fe5 36.25(12)
O3 Gd2 O9 66.46(15)
O3 Gd2 O8 125.60(15)
O3 Gd2 O16 76.55(16)
O3 Gd2 O18 126.66(17)
O3 Gd2 N7 101.37(18)
O3 Gd2 O4 69.91(15)
O3 Gd2 O20 134.64(15)
O3 Gd2 O7 101.82(15)
O3 Gd2 O19 81.6(4)
O3 Gd2 O19' 72.7(5)
N7 Gd2 Fe5 137.24(14)
O4 Gd2 Fe5 42.46(10)
O4 Gd2 O9 60.06(12)
O4 Gd2 O8 77.20(14)
O4 Gd2 O16 141.26(15)
O4 Gd2 O18 147.81(15)
O4 Gd2 N7 152.85(16)
O4 Gd2 O19' 85.4(6)
O20 Gd2 Fe5 119.21(11)
O20 Gd2 O9 120.57(15)
O20 Gd2 O8 73.11(16)
O20 Gd2 O16 117.10(17)
O20 Gd2 O18 73.09(16)
O20 Gd2 N7 94.37(18)
O20 Gd2 O4 76.78(15)
O20 Gd2 O19 63.2(3)
O20 Gd2 O19' 74.8(4)
O7 Gd2 Fe5 100.43(11)
O7 Gd2 O9 68.77(14)
O7 Gd2 O8 66.14(15)
O7 Gd2 O16 77.80(16)
O7 Gd2 O18 79.94(16)
O7 Gd2 N7 79.27(16)
O7 Gd2 O4 127.16(15)
O7 Gd2 O20 122.93(16)
O7 Gd2 O19 151.3(5)
O7 Gd2 O19' 144.0(5)
O19 Gd2 Fe5 98.7(5)
O19 Gd2 O9 135.7(5)
O19 Gd2 O8 134.5(3)
O19 Gd2 O16 75.3(4)
O19 Gd2 O18 75.5(5)
O19 Gd2 N7 72.1(5)
O19 Gd2 O4 81.0(5)
O19 Gd2 O19' 11.8(6)
O19' Gd2 Fe5 94.9(6)
O19' Gd2 N7 67.5(6)
O9 Gd3 Fe5 37.16(9)
O9 Gd3 O26 128.50(15)
O9 Gd3 O21 125.17(16)
O9 Gd3 O23 143.92(14)
O9 Gd3 O24 144.96(14)
O9 Gd3 N9 144.27(18)
O9 Gd3 N8 139.95(17)
O5 Gd3 Fe5 93.15(11)
O5 Gd3 O9 64.10(14)
O5 Gd3 O8 76.02(14)
O5 Gd3 O1 82.41(14)
O5 Gd3 O26 75.48(15)
O5 Gd3 O21 142.45(16)
O5 Gd3 O23 99.21(17)
O5 Gd3 O24 125.40(16)
O5 Gd3 O4 128.26(15)
O5 Gd3 N9 100.61(17)
O5 Gd3 N8 122.00(18)
O8 Gd3 Fe5 92.48(11)
O8 Gd3 O9 64.24(14)
O8 Gd3 O1 128.15(14)
O8 Gd3 O26 135.10(16)
O8 Gd3 O21 77.73(15)
O8 Gd3 O23 81.15(16)
O8 Gd3 O24 146.73(15)
O8 Gd3 N9 146.97(19)
O8 Gd3 N8 78.52(15)
O1 Gd3 Fe5 42.01(11)
O1 Gd3 O9 63.92(13)
O1 Gd3 O26 80.97(17)
O1 Gd3 O21 135.13(16)
O1 Gd3 O23 149.41(16)
O1 Gd3 O24 83.05(15)
O1 Gd3 N9 82.81(18)
O1 Gd3 N8 149.82(14)
O26 Gd3 Fe5 122.98(13)
O26 Gd3 O21 106.33(18)
O26 Gd3 O23 70.09(19)
O26 Gd3 O24 50.33(15)
O26 Gd3 N9 25.17(16)
O26 Gd3 N8 88.1(2)
O21 Gd3 Fe5 114.43(14)
O21 Gd3 N9 87.26(18)
O21 Gd3 N8 24.93(18)
O23 Gd3 Fe5 164.24(15)
O23 Gd3 O21 50.22(19)
O23 Gd3 N9 66.80(19)
O23 Gd3 N8 25.29(19)
O24 Gd3 Fe5 109.40(12)
O24 Gd3 O21 70.56(16)
O24 Gd3 O23 71.06(15)
O24 Gd3 N9 25.26(15)
O24 Gd3 N8 68.51(16)
O4 Gd3 Fe5 41.35(11)
O4 Gd3 O9 64.16(14)
O4 Gd3 O8 82.09(15)
O4 Gd3 O1 75.41(15)
O4 Gd3 O26 142.58(16)
O4 Gd3 O21 73.12(18)
O4 Gd3 O23 123.06(18)
O4 Gd3 O24 97.76(16)
O4 Gd3 N9 121.62(17)
O4 Gd3 N8 97.9(2)
N9 Gd3 Fe5 120.54(15)
N9 Gd3 N8 75.8(2)
N8 Gd3 Fe5 139.29(18)
Gd1 Fe4 Gd2 102.30(2)
Gd1 Fe4 Gd3 66.399(18)
Gd2 Fe4 Gd3 67.190(18)
O9 Fe4 Gd1 49.33(12)
O9 Fe4 Gd2 53.19(12)
O9 Fe4 Gd3 47.13(11)
O9 Fe4 O5 71.96(16)
O9 Fe4 O8 74.37(15)
O9 Fe4 N3 145.83(18)
O9 Fe4 N4 138.96(18)
O5 Fe4 Gd1 48.65(11)
O5 Fe4 Gd2 111.15(10)
O5 Fe4 Gd3 44.55(10)
O5 Fe4 N3 129.14(18)
O6 Fe4 Gd1 44.90(11)
O6 Fe4 Gd2 124.72(14)
O6 Fe4 Gd3 111.12(12)
O6 Fe4 O9 84.30(17)
O6 Fe4 O5 80.64(16)
O6 Fe4 O8 155.32(16)
O6 Fe4 N3 75.10(18)
O6 Fe4 N4 112.1(2)
O8 Fe4 Gd1 110.46(11)
O8 Fe4 Gd2 49.24(12)
O8 Fe4 Gd3 44.64(10)
O8 Fe4 O5 81.04(15)
O8 Fe4 N3 129.56(17)
O8 Fe4 N4 78.24(18)
N3 Fe4 Gd1 119.69(14)
N3 Fe4 Gd2 119.47(15)
N3 Fe4 Gd3 167.00(14)
O7 Fe4 Gd1 127.31(14)
O7 Fe4 Gd2 43.35(11)
O7 Fe4 Gd3 109.97(12)
O7 Fe4 O9 88.15(17)
O7 Fe4 O5 154.42(16)
O7 Fe4 O6 113.99(19)
O7 Fe4 O8 78.14(17)
O7 Fe4 N3 76.16(18)
O7 Fe4 N4 115.4(2)
N4 Fe4 Gd1 117.21(15)
N4 Fe4 Gd2 123.10(15)
N4 Fe4 Gd3 92.12(13)
N4 Fe4 O5 74.08(18)
N4 Fe4 N3 74.89(19)
Gd1 Fe5 Gd2 103.33(3)
Gd1 Fe5 Gd3 66.69(2)
Gd2 Fe5 Gd3 67.42(2)
O9 Fe5 Gd1 49.88(12)
O9 Fe5 Gd2 53.67(12)
O9 Fe5 Gd3 47.06(11)
O9 Fe5 N2 138.88(19)
O9 Fe5 O1 73.34(16)
O9 Fe5 O4 74.06(16)
O9 Fe5 N1 146.02(16)
N2 Fe5 Gd1 120.73(15)
N2 Fe5 Gd2 118.54(14)
N2 Fe5 Gd3 91.83(15)
N2 Fe5 N1 75.09(18)
O1 Fe5 Gd1 50.02(10)
O1 Fe5 Gd2 112.08(11)
O1 Fe5 Gd3 44.97(11)
O1 Fe5 N2 75.21(18)
O1 Fe5 N1 129.14(17)
O2 Fe5 Gd1 44.99(13)
O2 Fe5 Gd2 129.00(12)
O2 Fe5 Gd3 111.01(14)
O2 Fe5 O9 86.88(17)
O2 Fe5 N2 112.45(19)
O2 Fe5 O1 79.21(18)
O2 Fe5 O4 155.64(19)
O2 Fe5 N1 75.31(18)
O3 Fe5 Gd1 123.39(12)
O3 Fe5 Gd2 43.59(13)
O3 Fe5 Gd3 110.98(14)
O3 Fe5 O9 85.79(18)
O3 Fe5 N2 115.85(19)
O3 Fe5 O1 155.53(18)
O3 Fe5 O2 112.90(19)
O3 Fe5 O4 81.24(18)
O3 Fe5 N1 75.30(19)
O4 Fe5 Gd1 110.79(12)
O4 Fe5 Gd2 48.65(11)
O4 Fe5 Gd3 44.68(12)
O4 Fe5 N2 75.38(17)
O4 Fe5 O1 80.85(17)
O4 Fe5 N1 128.70(18)
N1 Fe5 Gd1 120.28(13)
N1 Fe5 Gd2 118.24(14)
N1 Fe5 Gd3 166.91(12)
Gd1 O9 Gd2 173.61(18)
Gd3 O9 Gd1 94.29(15)
Gd3 O9 Gd2 92.09(13)
Fe4 O9 Gd1 91.36(15)
Fe4 O9 Gd2 88.26(14)
Fe4 O9 Gd3 95.06(16)
Fe5 O9 Gd1 91.06(15)
Fe5 O9 Gd2 88.11(15)
Fe5 O9 Gd3 95.78(14)
Fe5 O9 Fe4 168.7(2)
N5 O12 Gd1 95.7(4)
N6 O13 Gd1 95.8(4)
Gd3 O5 Gd1 97.80(15)
Fe4 O5 Gd1 86.87(14)
Fe4 O5 Gd3 92.55(16)
C17 O5 Gd1 131.7(4)
C17 O5 Gd3 120.9(3)
C17 O5 Fe4 116.4(3)
N6 O15 Gd1 94.2(4)
O1 C8 C7 108.9(6)
O1 C8 C7' 114.5(7)
C7' C8 C7 43.1(7)
N5 O10 Gd1 94.9(4)
Fe4 O6 Gd1 97.86(16)
C11 O6 Gd1 134.8(4)
C11 O6 Fe4 121.6(4)
O12 N5 Gd1 58.9(3)
O12 N5 O10 118.3(6)
O10 N5 Gd1 59.5(3)
O11 N5 Gd1 177.4(5)
O11 N5 O12 121.6(6)
O11 N5 O10 120.1(6)
Gd3 O8 Gd2 98.33(14)
Fe4 O8 Gd2 89.41(15)
Fe4 O8 Gd3 94.84(16)
C19 O8 Gd2 125.3(4)
C19 O8 Gd3 130.3(4)
C19 O8 Fe4 107.0(3)
N7 O16 Gd2 96.5(4)
C7 N2 Fe5 111.4(5)
C7 N2 C7' 41.8(7)
C9 N2 Fe5 102.0(5)
C9 N2 C7 107.0(7)
C9 N2 C7' 146.9(8)
C9' N2 Fe5 112.1(6)
C9' N2 C7 71.2(8)
C9' N2 C9 36.0(7)
C9' N2 C7' 112.4(9)
C7' N2 Fe5 101.3(5)
C4' N2 Fe5 112.3(7)
C4' N2 C7 129.0(9)
C4' N2 C9 88.4(8)
C4' N2 C9' 113.8(10)
C4' N2 C7' 104.1(9)
C4 N2 Fe5 113.4(6)
C4 N2 C7 111.7(8)
C4 N2 C9 110.7(9)
C4 N2 C9' 128.6(9)
C4 N2 C7' 80.6(7)
C4 N2 C4' 23.9(8)
N4 C13 C14 111.3(5)
N7 O18 Gd2 96.4(4)
Gd3 O1 Gd1 96.42(14)
Fe5 O1 Gd1 86.02(13)
Fe5 O1 Gd3 93.02(15)
C8 O1 Gd1 128.7(4)
C8 O1 Gd3 128.0(4)
C8 O1 Fe5 111.9(4)
N9 O26 Gd3 97.1(4)
N8 O21 Gd3 95.9(4)
C14 N3 Fe4 111.0(4)
C14 N3 C12 110.9(5)
C14 N3 C16 111.9(5)
C12 N3 Fe4 105.3(4)
C12 N3 C16 112.3(5)
C16 N3 Fe4 105.1(4)
O7 C15 C16 108.7(6)
N8 O23 Gd3 95.7(5)
Fe5 O2 Gd1 97.54(18)
C1 O2 Gd1 137.0(6)
C1 O2 Fe5 123.9(7)
C1 O2 C1' 18.9(10)
C1' O2 Gd1 140.1(8)
C1' O2 Fe5 121.1(8)
N9 O24 Gd3 96.0(4)
O8 C19 C20 109.1(5)
Fe5 O3 Gd2 100.2(2)
C6 O3 Gd2 129.9(7)
C6 O3 Fe5 124.2(8)
C6 O3 C6' 23.2(10)
C6' O3 Gd2 139.2(10)
C6' O3 Fe5 120.6(10)
O16 N7 Gd2 57.7(3)
O18 N7 Gd2 58.0(3)
O18 N7 O16 115.3(6)
O17 N7 Gd2 173.1(5)
O17 N7 O16 122.4(7)
O17 N7 O18 122.2(7)
Gd3 O4 Gd2 99.41(15)
Fe5 O4 Gd2 88.89(15)
Fe5 O4 Gd3 93.97(16)
C10' O4 Gd2 121.5(7)
C10' O4 Gd3 133.8(7)
C10' O4 Fe5 106.4(8)
C10 O4 Gd2 131.6(7)
C10 O4 Gd3 114.2(6)
C10 O4 Fe5 120.5(5)
C10 O4 C10' 20.9(9)
N3 C14 C13 109.0(5)
O26 N9 Gd3 57.7(4)
O26 N9 O24 116.1(6)
O24 N9 Gd3 58.8(3)
O25' N9 Gd3 171.1(12)
O25' N9 O26 123(2)
O25' N9 O24 118.2(19)
O25' N9 O25 29.0(16)
O25 N9 Gd3 159.9(11)
O25 N9 O26 118.8(17)
O25 N9 O24 122.8(18)
Fe4 O7 Gd2 100.53(17)
C15 O7 Gd2 136.7(4)
C15 O7 Fe4 120.8(4)
O21 N8 Gd3 59.2(4)
O21 N8 O23 118.1(6)
O21 N8 O22 111.1(13)
O21 N8 O22' 133.3(16)
O23 N8 Gd3 59.0(4)
O23 N8 O22 130.6(14)
O23 N8 O22' 108.1(16)
O22 N8 Gd3 169.8(11)
O22 N8 O22' 24.9(19)
O22' N8 Gd3 165.2(13)
C13 N4 Fe4 112.2(4)
C20 N4 Fe4 108.9(4)
C20 N4 C13 108.3(5)
C18 N4 Fe4 106.1(4)
C18 N4 C13 109.9(5)
C18 N4 C20 111.5(5)
N3 C12 C11 108.8(5)
N3 C16 C15 109.6(5)
O6 C11 C12 107.5(5)
C19 C20 N4 109.3(6)
N4 C18 C17 111.0(5)
O5 C17 C18 110.2(5)
O2 C1 C2 108.8(10)
O4 C10' C9' 106.2(11)
C2 N1 Fe5 105.1(7)
C2 N1 C3 111.2(8)
C2' N1 Fe5 107.5(7)
C2' N1 C2 29.1(7)
C2' N1 C3' 111.8(9)
C2' N1 C3 132.7(10)
C5 N1 Fe5 103.8(8)
C5 N1 C2 115.1(9)
C5 N1 C2' 86.8(9)
C5 N1 C5' 25.0(9)
C5 N1 C3' 132.3(10)
C5 N1 C3 112.1(9)
C5' N1 Fe5 106.1(9)
C5' N1 C2 134.9(11)
C5' N1 C2' 109.2(11)
C5' N1 C3' 111.1(10)
C5' N1 C3 88.3(9)
C3' N1 Fe5 110.8(7)
C3' N1 C2 86.8(8)
C3' N1 C3 25.4(7)
C3 N1 Fe5 109.0(6)
C8 C7 N2 110.5(6)
N2 C9 C10 117.2(10)
N2 C9' C10' 103.6(11)
C8 C7' N2 111.2(7)
N1 C2 C1 110.0(10)
N1 C2' C1' 104.5(12)
C21 O19 Gd2 135.3(13)
N1 C5 C6 113.8(15)
O3 C6 C5 106.8(12)
N1 C5' C6' 106.5(15)
O3 C6' C5' 111.9(17)
N1 C3' C4' 108.0(11)
N1 C3 C4 109.9(10)
O13 N6 Gd1 58.4(3)
O13 N6 O15 118.2(6)
O15 N6 Gd1 59.9(3)
O14 N6 Gd1 176.6(4)
O14 N6 O13 120.4(6)
O14 N6 O15 121.4(6)
C21' O19' Gd2 133.8(13)
N2 C4' C3' 115.2(11)
N2 C4 C3 112.0(10)
O2 C1' C2' 114.4(13)
O4 C10 C9 102.8(8)

loop_
_geom_bond_atom_site_label_1
_geom_bond_atom_site_label_2
_geom_bond_distance
Gd1 Fe5 3.2009(10)
Gd1 O9 2.448(4)
Gd1 O12 2.497(5)
Gd1 O13 2.489(4)
Gd1 O5 2.426(4)
Gd1 O15 2.521(4)
Gd1 O10 2.509(4)
Gd1 O6 2.299(4)
Gd1 N5 2.902(6)
Gd1 O1 2.459(4)
Gd1 O2 2.283(5)
Gd1 N6 2.906(6)
Gd2 Fe5 3.2592(10)
Gd2 O9 2.627(4)
Gd2 O8 2.484(4)
Gd2 O16 2.484(5)
Gd2 O18 2.491(5)
Gd2 O3 2.283(4)
Gd2 N7 2.920(7)
Gd2 O4 2.447(4)
Gd2 O20 2.424(5)
Gd2 O7 2.290(4)
Gd2 O19 2.43(2)
Gd2 O19' 2.66(2)
Gd3 Fe5 3.3229(11)
Gd3 O9 2.445(4)
Gd3 O5 2.334(4)
Gd3 O8 2.343(4)
Gd3 O1 2.352(4)
Gd3 O26 2.512(5)
Gd3 O21 2.567(5)
Gd3 O23 2.561(5)
Gd3 O24 2.536(4)
Gd3 O4 2.342(5)
Gd3 N9 2.949(7)
Gd3 N8 2.974(7)
Fe4 O9 2.045(4)
Fe4 O5 2.264(4)
Fe4 O6 1.971(4)
Fe4 O8 2.167(4)
Fe4 N3 2.388(5)
Fe4 O7 1.967(5)
Fe4 N4 2.239(6)
Fe5 O9 2.017(4)
Fe5 N2 2.258(5)
Fe5 O1 2.227(5)
Fe5 O2 1.964(4)
Fe5 O3 1.958(5)
Fe5 O4 2.200(4)
Fe5 N1 2.397(5)
O12 N5 1.252(7)
O13 N6 1.268(7)
O5 C17 1.416(7)
O15 N6 1.270(7)
C8 O1 1.423(7)
C8 C7 1.479(10)
C8 C7' 1.467(11)
O10 N5 1.262(7)
O6 C11 1.418(7)
N5 O11 1.236(7)
O14 N6 1.234(7)
O8 C19 1.436(7)
O16 N7 1.278(7)
N2 C7 1.516(10)
N2 C9 1.479(9)
N2 C9' 1.479(9)
N2 C7' 1.517(11)
N2 C4' 1.458(9)
N2 C4 1.458(9)
C13 C14 1.506(9)
C13 N4 1.503(7)
O18 N7 1.273(8)
O26 N9 1.264(7)
O21 N8 1.260(9)
N3 C14 1.470(8)
N3 C12 1.477(8)
N3 C16 1.482(8)
C15 O7 1.428(7)
C15 C16 1.499(9)
O23 N8 1.277(8)
O2 C1 1.389(9)
O2 C1' 1.393(10)
O24 N9 1.265(8)
C19 C20 1.499(9)
O3 C6 1.409(10)
O3 C6' 1.411(11)
O17 N7 1.214(7)
O4 C10' 1.451(9)
O4 C10 1.449(8)
N9 O25' 1.256(14)
N9 O25 1.257(13)
O22 N8 1.279(10)
N8 O22' 1.279(11)
N4 C20 1.502(8)
N4 C18 1.492(8)
C12 C11 1.498(9)
C18 C17 1.529(8)
C1 C2 1.514(12)
C10' C9' 1.532(13)
N1 C2 1.490(10)
N1 C2' 1.489(11)
N1 C5 1.468(10)
N1 C5' 1.478(11)
N1 C3' 1.490(9)
N1 C3 1.493(9)
O27 C22 1.41(3)
C9 C10 1.534(12)
C2' C1' 1.516(12)
O19 C21 1.47(2)
C21' O19' 1.44(3)
C5 C6 1.478(13)
C5' C6' 1.482(13)
C3' C4' 1.512(12)
C3 C4 1.513(12)
